data_1525014
loop_
_publ_author_name
'Oesterreicher, H.'
'Parker, F.T.'
'Misroch, M.'

_publ_section_title
;
 Influence of partial rare-earth substitution for Sm in the giant
 intrinsic magnetic hardness compound Sm Co2 Ni3
;
_journal_name_full 'Applied Physics A'
_journal_page_first 67
_journal_page_last 70
_journal_volume 16
_journal_year 1978
_chemical_formula_sum 'Co2 Gd0.5 Ni3 Sm0.5'
_chemical_name_systematic '(Co0.4 Ni0.6)5 (Gd0.5 Sm0.5)'
_space_group_IT_number 191
_symmetry_space_group_name_Hall '-P 6 2'
_symmetry_space_group_name_H-M 'P 6/m m m'
_cell_angle_alpha 90
_cell_angle_beta 90
_cell_angle_gamma 120
_cell_formula_units_Z 1
_cell_length_a 4.932
_cell_length_b 4.932
_cell_length_c 3.987
_cell_volume 83.989
_citation_journal_id_ASTM APSFDB
_cod_data_source_file Oesterreicher_APSFDB_1978_1054.cif
_cod_data_source_block Co2Gd0.5Ni3Sm0.5
_cod_original_cell_volume 83.98912
_cod_database_code 1525014

loop_
_symmetry_equiv_pos_as_xyz
x,y,z
x-y,x,z
-y,x-y,z
-x,-y,z
-x+y,-x,z
y,-x+y,z
-y,-x,-z
x-y,-y,-z
x,x-y,-z
y,x,-z
-x+y,y,-z
-x,-x+y,-z
-x,-y,-z
-x+y,-x,-z
y,-x+y,-z
x,y,-z
x-y,x,-z
-y,x-y,-z
y,x,z
-x+y,y,z
-x,-x+y,z
-y,-x,z
x-y,-y,z
x,x-y,z

loop_
_atom_site_label
_atom_site_type_symbol
_atom_site_fract_x
_atom_site_fract_y
_atom_site_fract_z
_atom_site_occupancy
_atom_site_U_iso_or_equiv
Co1 Co 0.3333 0.6667 0 0.4 0.0
Co2 Co 0.5 0 0 0.4 0.0
Ni1 Ni 0.3333 0.6667 0 0.6 0.0
Gd1 Gd 0 0 0 0.5 0.0
Sm1 Sm 0 0 0 0.5 0.0
Ni2 Ni 0.5 0 0 0.6 0.0
